data_2226178
loop_
_publ_author_name
'Zhao, Min Min'
'Shi, Ping Ping'

_publ_section_title
;
 Bis(4-fluoroanilinium) tetrachloridocuprate(II)
;
_journal_coeditor_code IM2199
_journal_issue 6
_journal_name_full 'Acta Crystallographica Section E'
_journal_page_first m656
_journal_paper_doi 10.1107/S1600536810017289
_journal_volume 66
_journal_year 2010
_chemical_formula_iupac '(C6 H7 F N)2 [Cu Cl4]'
_chemical_formula_moiety '2(C6 H7 F1 N1 +), Cl4 Cu 2-'
_chemical_formula_sum 'C12 H14 Cl4 Cu F2 N2'
_chemical_formula_weight 429.59
_chemical_name_systematic
;
Bis(4-fluoroanilinium) tetrachloridocuprate(II)
;
_space_group_IT_number 14
_symmetry_cell_setting monoclinic
_symmetry_space_group_name_Hall '-P 2ybc'
_symmetry_space_group_name_H-M 'P 1 21/c 1'
_atom_sites_solution_hydrogens geom
_atom_sites_solution_primary direct
_atom_sites_solution_secondary difmap
_audit_creation_method SHELXL-97
_cell_angle_alpha 90.00
_cell_angle_beta 99.92(3)
_cell_angle_gamma 90.00
_cell_formula_units_Z 2
_cell_length_a 15.603(3)
_cell_length_b 7.3893(15)
_cell_length_c 7.1238(14)
_cell_measurement_reflns_used 7279
_cell_measurement_temperature 293(2)
_cell_measurement_theta_max 27.4827
_cell_measurement_theta_min 3.0589
_cell_volume 809.1(3)
_computing_cell_refinement '<i>CrystalClear</i> (Rigaku, 2005)'
_computing_data_collection '<i>CrystalClear</i> (Rigaku, 2005)'
_computing_data_reduction '<i>CrystalClear</i> (Rigaku, 2005)'
_computing_molecular_graphics '<i>SHELXTL</i> (Sheldrick, 2008)'
_computing_publication_material '<i>PRPKAPPA</i> (Ferguson, 1999)'
_computing_structure_refinement '<i>SHELXL97</i> (Sheldrick, 2008)'
_computing_structure_solution '<i>SHELXS97</i> (Sheldrick, 2008)'
_diffrn_ambient_temperature 293(2)
_diffrn_detector_area_resol_mean 13.6612
_diffrn_measured_fraction_theta_full 0.998
_diffrn_measured_fraction_theta_max 0.998
_diffrn_measurement_device_type 'Rigaku SCXmini'
_diffrn_measurement_method CCD_Profile_fitting
_diffrn_radiation_monochromator graphite
_diffrn_radiation_source 'fine-focus sealed tube'
_diffrn_radiation_type MoK\a
_diffrn_radiation_wavelength 0.71073
_diffrn_reflns_av_R_equivalents 0.0502
_diffrn_reflns_av_sigmaI/netI 0.0396
_diffrn_reflns_limit_h_max 20
_diffrn_reflns_limit_h_min -20
_diffrn_reflns_limit_k_max 9
_diffrn_reflns_limit_k_min -9
_diffrn_reflns_limit_l_max 9
_diffrn_reflns_limit_l_min -9
_diffrn_reflns_number 8010
_diffrn_reflns_theta_full 27.48
_diffrn_reflns_theta_max 27.48
_diffrn_reflns_theta_min 3.06
_diffrn_standards_number 0
_exptl_absorpt_coefficient_mu 2.022
_exptl_absorpt_correction_T_max 0.674
_exptl_absorpt_correction_T_min 0.667
_exptl_absorpt_correction_type multi-scan
_exptl_absorpt_process_details '(CrystalClear; Rigaku, 2005)'
_exptl_crystal_colour green
_exptl_crystal_density_diffrn 1.763
_exptl_crystal_density_method 'not measured'
_exptl_crystal_description Prism
_exptl_crystal_F_000 430
_exptl_crystal_size_max 0.2000
_exptl_crystal_size_mid 0.2000
_exptl_crystal_size_min 0.2000
_refine_diff_density_max 1.025
_refine_diff_density_min -0.878
_refine_ls_extinction_method none
_refine_ls_goodness_of_fit_ref 1.155
_refine_ls_hydrogen_treatment constr
_refine_ls_matrix_type full
_refine_ls_number_parameters 98
_refine_ls_number_reflns 1863
_refine_ls_number_restraints 0
_refine_ls_restrained_S_all 1.155
_refine_ls_R_factor_all 0.0700
_refine_ls_R_factor_gt 0.0575
_refine_ls_shift/su_max 0.001
_refine_ls_shift/su_mean 0.000
_refine_ls_structure_factor_coef Fsqd
_refine_ls_weighting_details 'calc w=1/[\s^2^(Fo^2^)+(0.0590P)^2^+3.9072P] where P=(Fo^2^+2Fc^2^)/3'
_refine_ls_weighting_scheme calc
_refine_ls_wR_factor_gt 0.1607
_refine_ls_wR_factor_ref 0.1664
_reflns_number_gt 1555
_reflns_number_total 1863
_reflns_threshold_expression I>2sigma(I)
_cod_data_source_file im2199.cif
_cod_data_source_block I
_cod_original_cell_volume 809.0(3)
_cod_original_sg_symbol_H-M 'P 21/c'
_cod_database_code 2226178
_cod_database_fobs_code 2226178

loop_
_symmetry_equiv_pos_as_xyz
'x, y, z'
'-x, y+1/2, -z+1/2'
'-x, -y, -z'
'x, -y-1/2, z-1/2'

loop_
_atom_site_type_symbol
_atom_site_label
_atom_site_fract_x
_atom_site_fract_y
_atom_site_fract_z
_atom_site_U_iso_or_equiv
_atom_site_adp_type
_atom_site_calc_flag
_atom_site_refinement_flags
_atom_site_occupancy
_atom_site_disorder_assembly
_atom_site_disorder_group
C C1 0.1209(5) 0.6057(12) 0.4232(12) 0.0590(19) Uani d . 1 . .
H H1 0.0831 0.6781 0.4781 0.071 Uiso calc R 1 . .
C C2 0.0896(5) 0.4848(12) 0.2821(12) 0.061(2) Uani d . 1 . .
C C3 0.1426(5) 0.3721(12) 0.2064(12) 0.066(2) Uani d . 1 . .
H H3 0.1195 0.2860 0.1166 0.079 Uiso calc R 1 . .
C C4 0.2304(4) 0.3856(10) 0.2627(10) 0.0487(16) Uani d . 1 . .
H H4 0.2677 0.3125 0.2076 0.058 Uiso calc R 1 . .
C C5 0.2632(4) 0.5085(8) 0.4019(8) 0.0333(12) Uani d . 1 . .
C C6 0.2098(4) 0.6174(10) 0.4819(10) 0.0486(16) Uani d . 1 . .
H H6 0.2328 0.6998 0.5759 0.058 Uiso calc R 1 . .
N N1 0.3577(3) 0.5283(7) 0.4557(8) 0.0392(12) Uani d . 1 . .
H H1A 0.3728 0.6415 0.4337 0.059 Uiso calc R 1 . .
H H1B 0.3841 0.4524 0.3872 0.059 Uiso calc R 1 . .
H H1C 0.3735 0.5032 0.5790 0.059 Uiso calc R 1 . .
F F1 0.0021(3) 0.4721(10) 0.2268(10) 0.100(2) Uani d . 1 . .
Cu Cu1 0.5000 0.5000 0.0000 0.0265(3) Uani d S 1 . .
Cl Cl2 0.47957(10) 0.28942(18) 0.22368(19) 0.0370(4) Uani d . 1 . .
Cl Cl3 0.64585(9) 0.4598(2) 0.0752(2) 0.0403(4) Uani d . 1 . .

loop_
_atom_site_aniso_label
_atom_site_aniso_U_11
_atom_site_aniso_U_22
_atom_site_aniso_U_33
_atom_site_aniso_U_12
_atom_site_aniso_U_13
_atom_site_aniso_U_23
C1 0.042(4) 0.066(5) 0.071(5) 0.009(3) 0.015(4) -0.003(4)
C2 0.033(3) 0.087(6) 0.058(5) -0.012(4) -0.003(3) 0.009(4)
C3 0.055(5) 0.074(6) 0.067(5) -0.018(4) 0.003(4) -0.024(4)
C4 0.044(4) 0.049(4) 0.053(4) -0.008(3) 0.010(3) -0.015(3)
C5 0.034(3) 0.034(3) 0.029(3) 0.003(2) -0.001(2) 0.003(2)
C6 0.045(4) 0.046(4) 0.054(4) -0.001(3) 0.006(3) -0.006(3)
N1 0.043(3) 0.033(3) 0.041(3) -0.001(2) 0.008(2) 0.003(2)
F1 0.037(3) 0.143(6) 0.114(5) -0.019(3) -0.007(3) -0.020(4)
Cu1 0.0304(5) 0.0262(5) 0.0233(5) 0.0012(4) 0.0060(3) 0.0062(3)
Cl2 0.0525(9) 0.0308(7) 0.0289(7) -0.0017(6) 0.0101(6) 0.0064(5)
Cl3 0.0301(7) 0.0449(8) 0.0455(8) 0.0038(6) 0.0050(6) 0.0011(6)

loop_
_atom_type_symbol
_atom_type_description
_atom_type_scat_dispersion_real
_atom_type_scat_dispersion_imag
_atom_type_scat_source
C C 0.0033 0.0016 'International Tables Vol C Tables 4.2.6.8 and 6.1.1.4'
H H 0.0000 0.0000 'International Tables Vol C Tables 4.2.6.8 and 6.1.1.4'
N N 0.0061 0.0033 'International Tables Vol C Tables 4.2.6.8 and 6.1.1.4'
F F 0.0171 0.0103 'International Tables Vol C Tables 4.2.6.8 and 6.1.1.4'
Cl Cl 0.1484 0.1585 'International Tables Vol C Tables 4.2.6.8 and 6.1.1.4'
Cu Cu 0.3201 1.2651 'International Tables Vol C Tables 4.2.6.8 and 6.1.1.4'

loop_
_geom_angle_atom_site_label_1
_geom_angle_atom_site_label_2
_geom_angle_atom_site_label_3
_geom_angle_site_symmetry_1
_geom_angle_site_symmetry_3
_geom_angle
_geom_angle_publ_flag
C2 C1 C6 . . 118.3(7) ?
C2 C1 H1 . . 120.8 ?
C6 C1 H1 . . 120.8 ?
C3 C2 F1 . . 119.7(8) ?
C3 C2 C1 . . 122.0(7) ?
F1 C2 C1 . . 118.1(8) ?
C2 C3 C4 . . 119.4(7) ?
C2 C3 H3 . . 120.3 ?
C4 C3 H3 . . 120.3 ?
C3 C4 C5 . . 119.4(7) ?
C3 C4 H4 . . 120.3 ?
C5 C4 H4 . . 120.3 ?
C6 C5 C4 . . 121.1(6) ?
C6 C5 N1 . . 119.7(5) ?
C4 C5 N1 . . 119.2(6) ?
C5 C6 C1 . . 119.7(7) ?
C5 C6 H6 . . 120.2 ?
C1 C6 H6 . . 120.2 ?
C5 N1 H1A . . 109.5 ?
C5 N1 H1B . . 109.5 ?
H1A N1 H1B . . 109.5 ?
C5 N1 H1C . . 109.5 ?
H1A N1 H1C . . 109.5 ?
H1B N1 H1C . . 109.5 ?
Cl3 Cu1 Cl3 . 3_665 180.00(2) ?
Cl3 Cu1 Cl2 . . 90.06(6) ?
Cl3 Cu1 Cl2 3_665 . 89.94(6) ?
Cl3 Cu1 Cl2 . 3_665 89.94(6) ?
Cl3 Cu1 Cl2 3_665 3_665 90.06(6) ?
Cl2 Cu1 Cl2 . 3_665 180.00(5) ?

loop_
_geom_bond_atom_site_label_1
_geom_bond_atom_site_label_2
_geom_bond_site_symmetry_2
_geom_bond_distance
_geom_bond_publ_flag
C1 C2 . 1.370(12) ?
C1 C6 . 1.381(10) ?
C1 H1 . 0.9300 ?
C2 C3 . 1.350(12) ?
C2 F1 . 1.359(9) ?
C3 C4 . 1.362(10) ?
C3 H3 . 0.9300 ?
C4 C5 . 1.376(8) ?
C4 H4 . 0.9300 ?
C5 C6 . 1.353(9) ?
C5 N1 . 1.465(8) ?
C6 H6 . 0.9300 ?
N1 H1A . 0.8900 ?
N1 H1B . 0.8900 ?
N1 H1C . 0.8900 ?
Cu1 Cl3 . 2.2657(15) ?
Cu1 Cl3 3_665 2.2657(15) ?
Cu1 Cl2 . 2.2884(13) ?
Cu1 Cl2 3_665 2.2884(13) ?

loop_
_geom_hbond_atom_site_label_D
_geom_hbond_atom_site_label_H
_geom_hbond_atom_site_label_A
_geom_hbond_site_symmetry_A
_geom_hbond_distance_DH
_geom_hbond_distance_HA
_geom_hbond_distance_DA
_geom_hbond_angle_DHA
N1 H1B Cl2 . 0.89 2.37 3.248(6) 168.2
N1 H1A Cl3 2_655 0.89 2.37 3.196(5) 154.4
N1 H1C Cl3 3_666 0.89 2.55 3.353(6) 150.8
